data_4309476
loop_
_publ_author_name
'Sandip Saha'
'Subratanath Koner'
'Jean-Pierre Tuchagues'
'Athanassios K. Boudalis'
'Ken-Ichi Okamoto'
'Surajit Banerjee'
'Dasarath Mal'

_publ_section_title
;
Cation-Dependent Nuclearity of the Copper-Azido Moiety: Synthesis,
Structure, and Magnetic Study
;
_journal_name_full 'Inorganic Chemistry'
_journal_page_first 6379
_journal_page_last 6385
_journal_paper_doi 10.1021/ic050117u
_journal_volume 44
_journal_year 2005
_chemical_formula_sum 'C24 H56 Cu3 N26'
_chemical_formula_weight 899.57
_chemical_name_systematic
; 
 ? 
;
_space_group_IT_number 14
_symmetry_cell_setting monoclinic
_symmetry_space_group_name_Hall '-P 2yn'
_symmetry_space_group_name_H-M 'P 1 21/n 1'
_atom_sites_solution_hydrogens geom
_atom_sites_solution_primary direct
_atom_sites_solution_secondary difmap
_audit_creation_method SHELXL-97
_cell_angle_alpha 90.00
_cell_angle_beta 107.050(10)
_cell_angle_gamma 90.00
_cell_formula_units_Z 4
_cell_length_a 8.8110(17)
_cell_length_b 37.266(3)
_cell_length_c 13.7960(10)
_cell_measurement_reflns_used 25
_cell_measurement_temperature 293(2)
_cell_measurement_theta_max 11.93
_cell_measurement_theta_min 6.24
_cell_volume 4330.8(10)
_computing_cell_refinement 'Argus (Nonius, MACH3 software)'
_computing_data_collection 'Argus (Nonius, MACH3 software)'
_computing_data_reduction 'Maxus (Nonius software)'
_computing_structure_refinement 'SHELXL-97 (Sheldrick, 1997)'
_computing_structure_solution 'SHELXS-97 (Sheldrick, 1990)'
_diffrn_ambient_temperature 293(2)
_diffrn_measured_fraction_theta_full 0.745
_diffrn_measured_fraction_theta_max 0.745
_diffrn_measurement_device_type 'Enraf-Nonius CAD-4'
_diffrn_measurement_method w/q-scan
_diffrn_radiation_monochromator graphite
_diffrn_radiation_source 'fine-focus sealed tube'
_diffrn_radiation_type ' MoK\a'
_diffrn_radiation_wavelength 0.70930
_diffrn_reflns_av_R_equivalents 0.0000
_diffrn_reflns_av_sigmaI/netI 0.0514
_diffrn_reflns_limit_h_max 10
_diffrn_reflns_limit_h_min 0
_diffrn_reflns_limit_k_max 44
_diffrn_reflns_limit_k_min 0
_diffrn_reflns_limit_l_max 15
_diffrn_reflns_limit_l_min -16
_diffrn_reflns_number 5692
_diffrn_reflns_theta_full 24.94
_diffrn_reflns_theta_max 24.94
_diffrn_reflns_theta_min 1.09
_diffrn_standards_decay_% <3%
_diffrn_standards_interval_time 3600
_diffrn_standards_number 3
_exptl_absorpt_coefficient_mu 1.511
_exptl_absorpt_correction_T_max 0.636
_exptl_absorpt_correction_T_min 0.579
_exptl_absorpt_correction_type psi-scan
_exptl_crystal_colour Black
_exptl_crystal_density_diffrn 1.380
_exptl_crystal_density_method 'not measured'
_exptl_crystal_description Rectangular
_exptl_crystal_F_000 1876
_exptl_crystal_size_max 0.4
_exptl_crystal_size_mid 0.35
_exptl_crystal_size_min 0.30
_refine_diff_density_max 0.435
_refine_diff_density_min -0.556
_refine_diff_density_rms 0.079
_refine_ls_extinction_method none
_refine_ls_goodness_of_fit_ref 1.060
_refine_ls_hydrogen_treatment mixed
_refine_ls_matrix_type full
_refine_ls_number_parameters 478
_refine_ls_number_reflns 5692
_refine_ls_number_restraints 0
_refine_ls_restrained_S_all 1.060
_refine_ls_R_factor_all 0.0759
_refine_ls_R_factor_gt 0.0457
_refine_ls_shift/su_max 0.000
_refine_ls_shift/su_mean 0.000
_refine_ls_structure_factor_coef Fsqd
_refine_ls_weighting_details 'calc w=1/[\s^2^(Fo^2^)+(0.0625P)^2^+1.0521P] where P=(Fo^2^+2Fc^2^)/3'
_refine_ls_weighting_scheme calc
_refine_ls_wR_factor_gt 0.1028
_refine_ls_wR_factor_ref 0.1197
_reflns_number_gt 4182
_reflns_number_total 5692
_reflns_threshold_expression >2sigma(I)
_cod_data_source_file ic050117usi20050125_040712_3.cif
_cod_data_source_block max
_cod_depositor_comments
;
The following automatic conversions were performed:
'_symmetry_cell_setting' value 'Monoclinic' changed to 'monoclinic'
according to '/home/saulius/struct/CIF-dictionaries/cif_core.dic'
dictionary named 'cif_core.dic' version 2.4.1 from 2010-06-29.

Automatic conversion script
Id: cif_fix_enum 1527 2010-12-29 10:47:43Z saulius 
;
_cod_original_sg_symbol_H-M 'P 21/n'
_cod_database_code 4309476

loop_
_symmetry_equiv_pos_as_xyz
'x, y, z'
'-x+1/2, y+1/2, -z+1/2'
'-x, -y, -z'
'x-1/2, -y-1/2, z-1/2'

loop_
_atom_site_label
_atom_site_type_symbol
_atom_site_fract_x
_atom_site_fract_y
_atom_site_fract_z
_atom_site_U_iso_or_equiv
_atom_site_adp_type
_atom_site_occupancy
_atom_site_symmetry_multiplicity
_atom_site_calc_flag
_atom_site_refinement_flags
_atom_site_disorder_assembly
_atom_site_disorder_group
Cu1 Cu 0.37456(7) 0.144979(18) 0.69560(5) 0.03985(19) Uani 1 1 d . . .
Cu2 Cu 0.03074(7) 0.124451(17) 0.70804(5) 0.03589(18) Uani 1 1 d . . .
Cu3 Cu -0.31027(7) 0.103272(18) 0.72403(5) 0.03902(19) Uani 1 1 d . . .
N1 N 0.5347(5) 0.11475(13) 0.7995(3) 0.0482(12) Uani 1 1 d . . .
N2 N 0.5606(6) 0.11826(15) 0.8891(4) 0.0606(14) Uani 1 1 d . . .
N3 N 0.5860(9) 0.1216(2) 0.9743(5) 0.110(3) Uani 1 1 d . . .
N4 N 0.2817(6) 0.18778(15) 0.6207(5) 0.0709(16) Uani 1 1 d . . .
N5 N 0.3289(6) 0.20150(14) 0.5584(4) 0.0590(14) Uani 1 1 d . . .
N6 N 0.3743(8) 0.21616(17) 0.4987(5) 0.088(2) Uani 1 1 d . . .
N7 N 0.2296(5) 0.14990(13) 0.7852(3) 0.0445(11) Uani 1 1 d . . .
N8 N 0.2254(5) 0.17860(15) 0.8279(4) 0.0469(12) Uani 1 1 d . . .
N9 N 0.2223(7) 0.20492(16) 0.8676(5) 0.0778(18) Uani 1 1 d . . .
N10 N -0.0995(5) 0.14268(12) 0.7906(4) 0.0455(11) Uani 1 1 d . . .
N11 N -0.0500(6) 0.14754(15) 0.8800(4) 0.0603(14) Uani 1 1 d . . .
N12 N -0.0091(8) 0.1527(2) 0.9647(5) 0.110(3) Uani 1 1 d . . .
N13 N -0.4686(5) 0.13305(12) 0.6220(3) 0.0458(12) Uani 1 1 d . . .
N14 N -0.4957(6) 0.12990(15) 0.5319(4) 0.0608(14) Uani 1 1 d . . .
N15 N -0.5191(9) 0.1259(2) 0.4469(5) 0.118(3) Uani 1 1 d . . .
N16 N -0.2154(6) 0.06066(15) 0.7988(4) 0.0647(15) Uani 1 1 d . . .
N17 N -0.2552(6) 0.04767(15) 0.8655(4) 0.0623(14) Uani 1 1 d . . .
N18 N -0.2948(9) 0.03306(19) 0.9283(5) 0.103(2) Uani 1 1 d . . .
N19 N -0.1673(5) 0.09852(12) 0.6320(3) 0.0416(11) Uani 1 1 d . . .
N20 N -0.1591(5) 0.06990(14) 0.5919(3) 0.0421(11) Uani 1 1 d . . .
N21 N -0.1535(7) 0.04318(15) 0.5523(4) 0.0668(15) Uani 1 1 d . . .
N22 N 0.1606(5) 0.10612(13) 0.6256(3) 0.0473(12) Uani 1 1 d . . .
N23 N 0.1130(6) 0.10231(14) 0.5355(4) 0.0563(13) Uani 1 1 d . . .
N24 N 0.0728(8) 0.0976(2) 0.4500(5) 0.104(2) Uani 1 1 d . . .
N25 N -0.7762(5) -0.01168(12) 0.7671(3) 0.0445(11) Uani 1 1 d . . .
N26 N 0.3376(5) 0.23781(12) 0.1731(3) 0.0452(11) Uani 1 1 d . . .
C1 C -0.7514(7) 0.00615(16) 0.6738(4) 0.0493(15) Uani 1 1 d . . .
H1A H -0.7919 -0.0098 0.6166 0.059 Uiso 1 1 calc R . .
H1B H -0.8153 0.0278 0.6600 0.059 Uiso 1 1 calc R . .
C2 C -0.5840(8) 0.0160(2) 0.6791(5) 0.077(2) Uani 1 1 d . . .
H2A H -0.5187 -0.0054 0.6908 0.092 Uiso 1 1 calc R . .
H2B H -0.5417 0.0323 0.7355 0.092 Uiso 1 1 calc R . .
C3 C -0.5778(8) 0.03384(18) 0.5815(5) 0.072(2) Uani 1 1 d . . .
H3A H -0.4691 0.0369 0.5826 0.108 Uiso 1 1 calc R . .
H3B H -0.6288 0.0568 0.5752 0.108 Uiso 1 1 calc R . .
H3C H -0.6315 0.0190 0.5249 0.108 Uiso 1 1 calc R . .
C4 C -0.9543(7) -0.02035(17) 0.7386(5) 0.0550(16) Uani 1 1 d . . .
H4A H -1.0125 0.0020 0.7220 0.066 Uiso 1 1 calc R . .
H4B H -0.9810 -0.0348 0.6775 0.066 Uiso 1 1 calc R . .
C5 C -1.0127(8) -0.0396(2) 0.8167(5) 0.080(2) Uani 1 1 d . . .
H5A H -0.9874 -0.0258 0.8789 0.095 Uiso 1 1 calc R . .
H5B H -0.9619 -0.0629 0.8315 0.095 Uiso 1 1 calc R . .
C6 C -1.1911(8) -0.0442(2) 0.7744(6) 0.084(2) Uani 1 1 d . . .
H6A H -1.2302 -0.0573 0.8220 0.126 Uiso 1 1 calc R . .
H6B H -1.2152 -0.0571 0.7115 0.126 Uiso 1 1 calc R . .
H6C H -1.2408 -0.0210 0.7629 0.126 Uiso 1 1 calc R . .
C7 C -0.7274(7) 0.01265(15) 0.8588(4) 0.0512(15) Uani 1 1 d . . .
H7A H -0.6131 0.0155 0.8778 0.061 Uiso 1 1 calc R . .
H7B H -0.7525 0.0006 0.9145 0.061 Uiso 1 1 calc R . .
C8 C -0.8015(8) 0.04970(17) 0.8480(5) 0.0624(18) Uani 1 1 d . . .
H8A H -0.7598 0.0642 0.8032 0.075 Uiso 1 1 calc R . .
H8B H -0.9156 0.0478 0.8186 0.075 Uiso 1 1 calc R . .
C9 C -0.7639(11) 0.0673(2) 0.9512(5) 0.098(3) Uani 1 1 d . . .
H9A H -0.8132 0.0905 0.9447 0.147 Uiso 1 1 calc R . .
H9B H -0.6511 0.0698 0.9789 0.147 Uiso 1 1 calc R . .
H9C H -0.8038 0.0526 0.9955 0.147 Uiso 1 1 calc R . .
C10 C -0.6774(7) -0.04529(15) 0.7965(4) 0.0560(16) Uani 1 1 d . . .
H10A H -0.6970 -0.0553 0.8565 0.067 Uiso 1 1 calc R . .
H10B H -0.5662 -0.0386 0.8145 0.067 Uiso 1 1 calc R . .
C11 C -0.7071(9) -0.07434(18) 0.7159(5) 0.077(2) Uani 1 1 d . . .
H11A H -0.8193 -0.0801 0.6927 0.093 Uiso 1 1 calc R . .
H11B H -0.6753 -0.0659 0.6583 0.093 Uiso 1 1 calc R . .
C12 C -0.6127(11) -0.10751(19) 0.7601(6) 0.096(3) Uani 1 1 d . . .
H12A H -0.6343 -0.1262 0.7100 0.144 Uiso 1 1 calc R . .
H12B H -0.6426 -0.1154 0.8182 0.144 Uiso 1 1 calc R . .
H12C H -0.5014 -0.1020 0.7801 0.144 Uiso 1 1 calc R . .
C13 C 0.3169(6) 0.25864(16) 0.2631(4) 0.0461(14) Uani 1 1 d . . .
H13A H 0.3578 0.2441 0.3235 0.055 Uiso 1 1 calc R . .
H13B H 0.3816 0.2801 0.2716 0.055 Uiso 1 1 calc R . .
C14 C 0.1488(8) 0.2696(2) 0.2564(5) 0.0704(19) Uani 1 1 d . . .
H14A H 0.1096 0.2861 0.2003 0.084 Uiso 1 1 calc R . .
H14B H 0.0808 0.2486 0.2436 0.084 Uiso 1 1 calc R . .
C15 C 0.1421(8) 0.28719(19) 0.3523(5) 0.075(2) Uani 1 1 d . . .
H15A H 0.0334 0.2897 0.3517 0.112 Uiso 1 1 calc R . .
H15B H 0.1905 0.3105 0.3577 0.112 Uiso 1 1 calc R . .
H15C H 0.1980 0.2727 0.4091 0.112 Uiso 1 1 calc R . .
C16 C 0.5125(7) 0.22832(17) 0.1984(4) 0.0556(16) Uani 1 1 d . . .
H16A H 0.5733 0.2504 0.2133 0.067 Uiso 1 1 calc R . .
H16B H 0.5406 0.2140 0.2598 0.067 Uiso 1 1 calc R . .
C17 C 0.5643(8) 0.2081(2) 0.1179(5) 0.073(2) Uani 1 1 d . . .
H17A H 0.5123 0.1849 0.1062 0.087 Uiso 1 1 calc R . .
H17B H 0.5331 0.2214 0.0548 0.087 Uiso 1 1 calc R . .
C18 C 0.7424(8) 0.2030(2) 0.1515(6) 0.085(2) Uani 1 1 d . . .
H18A H 0.7720 0.1872 0.1051 0.128 Uiso 1 1 calc R . .
H18B H 0.7747 0.1927 0.2182 0.128 Uiso 1 1 calc R . .
H18C H 0.7935 0.2258 0.1526 0.128 Uiso 1 1 calc R . .
C19 C 0.2834(7) 0.25946(15) 0.0764(4) 0.0462(14) Uani 1 1 d . . .
H19A H 0.3001 0.2451 0.0217 0.055 Uiso 1 1 calc R . .
H19B H 0.1700 0.2635 0.0612 0.055 Uiso 1 1 calc R . .
C20 C 0.3625(9) 0.29517(18) 0.0765(5) 0.0669(19) Uani 1 1 d . . .
H20A H 0.3311 0.3114 0.1220 0.080 Uiso 1 1 calc R . .
H20B H 0.4768 0.2922 0.1010 0.080 Uiso 1 1 calc R . .
C21 C 0.3175(11) 0.3109(2) -0.0283(5) 0.100(3) Uani 1 1 d . . .
H21A H 0.3575 0.3350 -0.0253 0.151 Uiso 1 1 calc R . .
H21B H 0.2040 0.3112 -0.0556 0.151 Uiso 1 1 calc R . .
H21C H 0.3623 0.2966 -0.0709 0.151 Uiso 1 1 calc R . .
C22 C 0.2377(7) 0.20321(14) 0.1554(4) 0.0524(15) Uani 1 1 d . . .
H22A H 0.1264 0.2099 0.1349 0.063 Uiso 1 1 calc R . .
H22B H 0.2576 0.1903 0.0993 0.063 Uiso 1 1 calc R . .
C23 C 0.2667(9) 0.17786(18) 0.2448(5) 0.077(2) Uani 1 1 d . . .
H23A H 0.3745 0.1688 0.2614 0.092 Uiso 1 1 calc R . .
H23B H 0.2557 0.1909 0.3032 0.092 Uiso 1 1 calc R . .
C24 C 0.1546(11) 0.1472(2) 0.2234(6) 0.110(3) Uani 1 1 d . . .
H24A H 0.1776 0.1317 0.2814 0.164 Uiso 1 1 calc R . .
H24B H 0.1657 0.1341 0.1659 0.164 Uiso 1 1 calc R . .
H24C H 0.0479 0.1560 0.2090 0.164 Uiso 1 1 calc R . .

loop_
_atom_site_aniso_label
_atom_site_aniso_U_11
_atom_site_aniso_U_22
_atom_site_aniso_U_33
_atom_site_aniso_U_23
_atom_site_aniso_U_13
_atom_site_aniso_U_12
Cu1 0.0281(4) 0.0497(4) 0.0456(4) -0.0002(3) 0.0168(3) -0.0003(3)
Cu2 0.0282(3) 0.0429(4) 0.0406(4) -0.0038(3) 0.0163(3) -0.0029(3)
Cu3 0.0288(4) 0.0501(4) 0.0419(4) 0.0027(3) 0.0162(3) 0.0004(3)
N1 0.040(3) 0.070(3) 0.039(3) 0.005(2) 0.017(2) 0.007(2)
N2 0.050(3) 0.093(4) 0.041(3) 0.003(3) 0.017(3) -0.001(3)
N3 0.113(6) 0.168(7) 0.047(4) -0.005(4) 0.018(4) 0.008(5)
N4 0.061(4) 0.068(4) 0.096(5) 0.028(3) 0.041(3) 0.016(3)
N5 0.053(3) 0.059(4) 0.059(4) 0.013(3) 0.007(3) 0.004(3)
N6 0.096(5) 0.093(5) 0.071(4) 0.030(4) 0.019(4) -0.001(4)
N7 0.033(3) 0.054(3) 0.051(3) -0.013(2) 0.021(2) -0.002(2)
N8 0.031(3) 0.062(3) 0.050(3) -0.008(3) 0.015(2) -0.002(2)
N9 0.066(4) 0.074(4) 0.097(5) -0.044(4) 0.030(3) -0.009(3)
N10 0.039(3) 0.056(3) 0.048(3) -0.017(2) 0.022(2) -0.008(2)
N11 0.040(3) 0.094(4) 0.053(4) -0.018(3) 0.024(3) -0.008(3)
N12 0.091(5) 0.188(8) 0.052(4) -0.027(4) 0.022(4) -0.014(5)
N13 0.038(3) 0.070(3) 0.033(3) 0.004(2) 0.016(2) 0.007(2)
N14 0.042(3) 0.089(4) 0.054(4) 0.008(3) 0.019(3) 0.015(3)
N15 0.105(6) 0.197(8) 0.055(4) 0.007(5) 0.028(4) 0.045(5)
N16 0.048(3) 0.070(4) 0.083(4) 0.031(3) 0.030(3) 0.017(3)
N17 0.056(3) 0.063(4) 0.062(4) 0.023(3) 0.008(3) 0.006(3)
N18 0.121(6) 0.113(6) 0.075(4) 0.045(4) 0.026(4) 0.000(5)
N19 0.034(2) 0.044(3) 0.052(3) -0.010(2) 0.021(2) -0.006(2)
N20 0.032(3) 0.056(3) 0.040(3) 0.001(2) 0.013(2) -0.005(2)
N21 0.067(4) 0.064(4) 0.073(4) -0.020(3) 0.026(3) -0.005(3)
N22 0.033(3) 0.071(3) 0.040(3) -0.016(2) 0.014(2) -0.007(2)
N23 0.043(3) 0.078(4) 0.054(3) -0.011(3) 0.023(3) -0.015(3)
N24 0.076(5) 0.186(8) 0.054(4) -0.023(4) 0.024(4) -0.018(5)
N25 0.034(3) 0.051(3) 0.047(3) 0.006(2) 0.010(2) 0.000(2)
N26 0.039(3) 0.054(3) 0.040(3) -0.001(2) 0.007(2) 0.003(2)
C1 0.042(3) 0.061(4) 0.044(3) 0.005(3) 0.012(3) 0.002(3)
C2 0.055(4) 0.106(6) 0.079(5) 0.017(4) 0.034(4) -0.009(4)
C3 0.075(5) 0.070(4) 0.085(5) -0.012(4) 0.046(4) -0.015(4)
C4 0.038(3) 0.062(4) 0.062(4) 0.002(3) 0.010(3) -0.002(3)
C5 0.063(5) 0.102(6) 0.075(5) 0.013(4) 0.024(4) -0.022(4)
C6 0.053(4) 0.090(6) 0.115(6) -0.003(5) 0.033(4) -0.018(4)
C7 0.050(4) 0.059(4) 0.044(3) 0.002(3) 0.012(3) 0.001(3)
C8 0.072(5) 0.055(4) 0.066(4) 0.005(3) 0.028(4) 0.002(3)
C9 0.141(8) 0.076(5) 0.081(6) -0.014(4) 0.039(6) -0.003(5)
C10 0.049(4) 0.060(4) 0.055(4) 0.005(3) 0.011(3) 0.006(3)
C11 0.084(5) 0.070(5) 0.073(5) -0.006(4) 0.013(4) 0.011(4)
C12 0.137(8) 0.071(5) 0.080(5) -0.005(4) 0.032(5) 0.027(5)
C13 0.037(3) 0.058(4) 0.042(3) -0.006(3) 0.010(3) 0.004(3)
C14 0.050(4) 0.094(5) 0.069(4) -0.007(4) 0.019(4) 0.021(4)
C15 0.072(5) 0.089(5) 0.075(5) 0.003(4) 0.037(4) 0.026(4)
C16 0.040(3) 0.068(4) 0.054(4) -0.011(3) 0.007(3) 0.009(3)
C17 0.058(4) 0.097(5) 0.065(4) -0.016(4) 0.022(4) 0.024(4)
C18 0.061(5) 0.102(6) 0.100(6) -0.005(5) 0.035(4) 0.023(4)
C19 0.046(3) 0.055(4) 0.036(3) -0.002(3) 0.009(3) 0.000(3)
C20 0.073(5) 0.075(5) 0.052(4) 0.001(3) 0.017(4) -0.014(4)
C21 0.140(8) 0.088(6) 0.075(5) 0.018(4) 0.033(5) -0.029(6)
C22 0.051(4) 0.045(3) 0.058(4) -0.003(3) 0.012(3) -0.004(3)
C23 0.094(6) 0.058(4) 0.072(5) 0.015(4) 0.015(4) -0.004(4)
C24 0.114(7) 0.097(6) 0.099(6) 0.039(5) 0.001(6) -0.028(6)

loop_
_atom_type_symbol
_atom_type_description
_atom_type_scat_dispersion_real
_atom_type_scat_dispersion_imag
_atom_type_scat_source
C C 0.0033 0.0016 'International Tables Vol C Tables 4.2.6.8 and 6.1.1.4'
H H 0.0000 0.0000 'International Tables Vol C Tables 4.2.6.8 and 6.1.1.4'
N N 0.0061 0.0033 'International Tables Vol C Tables 4.2.6.8 and 6.1.1.4'
Cu Cu 0.3201 1.2651 'International Tables Vol C Tables 4.2.6.8 and 6.1.1.4'

loop_
_geom_angle_atom_site_label_1
_geom_angle_atom_site_label_2
_geom_angle_atom_site_label_3
_geom_angle
_geom_angle_site_symmetry_1
_geom_angle_site_symmetry_3
_geom_angle_publ_flag
N4 Cu1 N13 99.2(2) . 1_655 ?
N4 Cu1 N7 90.4(2) . . ?
N13 Cu1 N7 170.42(19) 1_655 . ?
N4 Cu1 N1 157.8(2) . . ?
N13 Cu1 N1 78.12(17) 1_655 . ?
N7 Cu1 N1 92.92(18) . . ?
N4 Cu1 N22 97.2(2) . . ?
N13 Cu1 N22 104.26(17) 1_655 . ?
N7 Cu1 N22 74.54(17) . . ?
N1 Cu1 N22 104.82(18) . . ?
N22 Cu2 N10 179.9(2) . . ?
N22 Cu2 N19 95.48(18) . . ?
N10 Cu2 N19 84.43(18) . . ?
N22 Cu2 N7 84.52(18) . . ?
N10 Cu2 N7 95.57(18) . . ?
N19 Cu2 N7 179.3(2) . . ?
N16 Cu3 N1 98.7(2) . 1_455 ?
N16 Cu3 N13 158.2(2) . . ?
N1 Cu3 N13 78.77(18) 1_455 . ?
N16 Cu3 N19 90.7(2) . . ?
N1 Cu3 N19 170.60(19) 1_455 . ?
N13 Cu3 N19 92.34(18) . . ?
N16 Cu3 N10 97.8(2) . . ?
N1 Cu3 N10 104.33(17) 1_455 . ?
N13 Cu3 N10 103.77(19) . . ?
N19 Cu3 N10 74.60(16) . . ?
N2 N1 Cu3 127.7(4) . 1_655 ?
N2 N1 Cu1 123.5(4) . . ?
Cu3 N1 Cu1 101.0(2) 1_655 . ?
N3 N2 N1 179.7(9) . . ?
N5 N4 Cu1 124.1(4) . . ?
N6 N5 N4 177.5(7) . . ?
N8 N7 Cu2 121.5(4) . . ?
N8 N7 Cu1 119.0(4) . . ?
Cu2 N7 Cu1 104.0(2) . . ?
N9 N8 N7 179.6(7) . . ?
N11 N10 Cu2 123.6(4) . . ?
N11 N10 Cu3 120.6(4) . . ?
Cu2 N10 Cu3 94.98(18) . . ?
N12 N11 N10 177.1(7) . . ?
N14 N13 Cu1 126.4(4) . 1_455 ?
N14 N13 Cu3 124.0(4) . . ?
Cu1 N13 Cu3 102.12(19) 1_455 . ?
N15 N14 N13 177.8(7) . . ?
N17 N16 Cu3 124.7(4) . . ?
N18 N17 N16 176.1(8) . . ?
N20 N19 Cu2 120.3(4) . . ?
N20 N19 Cu3 119.3(3) . . ?
Cu2 N19 Cu3 103.6(2) . . ?
N21 N20 N19 178.6(6) . . ?
N23 N22 Cu2 123.9(4) . . ?
N23 N22 Cu1 119.6(4) . . ?
Cu2 N22 Cu1 94.68(18) . . ?
N24 N23 N22 177.0(7) . . ?
C10 N25 C7 105.8(4) . . ?
C10 N25 C1 112.0(4) . . ?
C7 N25 C1 111.7(4) . . ?
C10 N25 C4 111.1(4) . . ?
C7 N25 C4 111.0(4) . . ?
C1 N25 C4 105.3(4) . . ?
C19 N26 C16 111.3(4) . . ?
C19 N26 C13 111.5(4) . . ?
C16 N26 C13 106.7(4) . . ?
C19 N26 C22 106.8(4) . . ?
C16 N26 C22 109.6(4) . . ?
C13 N26 C22 110.9(4) . . ?
C2 C1 N25 116.7(5) . . ?
C2 C1 H1A 108.1 . . ?
N25 C1 H1A 108.1 . . ?
C2 C1 H1B 108.1 . . ?
N25 C1 H1B 108.1 . . ?
H1A C1 H1B 107.3 . . ?
C1 C2 C3 110.8(6) . . ?
C1 C2 H2A 109.5 . . ?
C3 C2 H2A 109.5 . . ?
C1 C2 H2B 109.5 . . ?
C3 C2 H2B 109.5 . . ?
H2A C2 H2B 108.1 . . ?
C2 C3 H3A 109.5 . . ?
C2 C3 H3B 109.5 . . ?
H3A C3 H3B 109.5 . . ?
C2 C3 H3C 109.5 . . ?
H3A C3 H3C 109.5 . . ?
H3B C3 H3C 109.5 . . ?
C5 C4 N25 117.0(5) . . ?
C5 C4 H4A 108.0 . . ?
N25 C4 H4A 108.0 . . ?
C5 C4 H4B 108.0 . . ?
N25 C4 H4B 108.0 . . ?
H4A C4 H4B 107.3 . . ?
C4 C5 C6 108.2(6) . . ?
C4 C5 H5A 110.1 . . ?
C6 C5 H5A 110.1 . . ?
C4 C5 H5B 110.1 . . ?
C6 C5 H5B 110.1 . . ?
H5A C5 H5B 108.4 . . ?
C5 C6 H6A 109.5 . . ?
C5 C6 H6B 109.5 . . ?
H6A C6 H6B 109.5 . . ?
C5 C6 H6C 109.5 . . ?
H6A C6 H6C 109.5 . . ?
H6B C6 H6C 109.5 . . ?
N25 C7 C8 117.0(5) . . ?
N25 C7 H7A 108.0 . . ?
C8 C7 H7A 108.0 . . ?
N25 C7 H7B 108.0 . . ?
C8 C7 H7B 108.0 . . ?
H7A C7 H7B 107.3 . . ?
C9 C8 C7 109.4(5) . . ?
C9 C8 H8A 109.8 . . ?
C7 C8 H8A 109.8 . . ?
C9 C8 H8B 109.8 . . ?
C7 C8 H8B 109.8 . . ?
H8A C8 H8B 108.2 . . ?
C8 C9 H9A 109.5 . . ?
C8 C9 H9B 109.5 . . ?
H9A C9 H9B 109.5 . . ?
C8 C9 H9C 109.5 . . ?
H9A C9 H9C 109.5 . . ?
H9B C9 H9C 109.5 . . ?
N25 C10 C11 115.6(5) . . ?
N25 C10 H10A 108.4 . . ?
C11 C10 H10A 108.4 . . ?
N25 C10 H10B 108.4 . . ?
C11 C10 H10B 108.4 . . ?
H10A C10 H10B 107.4 . . ?
C12 C11 C10 109.3(6) . . ?
C12 C11 H11A 109.8 . . ?
C10 C11 H11A 109.8 . . ?
C12 C11 H11B 109.8 . . ?
C10 C11 H11B 109.8 . . ?
H11A C11 H11B 108.3 . . ?
C11 C12 H12A 109.5 . . ?
C11 C12 H12B 109.5 . . ?
H12A C12 H12B 109.5 . . ?
C11 C12 H12C 109.5 . . ?
H12A C12 H12C 109.5 . . ?
H12B C12 H12C 109.5 . . ?
C14 C13 N26 116.0(5) . . ?
C14 C13 H13A 108.3 . . ?
N26 C13 H13A 108.3 . . ?
C14 C13 H13B 108.3 . . ?
N26 C13 H13B 108.3 . . ?
H13A C13 H13B 107.4 . . ?
C15 C14 C13 110.9(5) . . ?
C15 C14 H14A 109.4 . . ?
C13 C14 H14A 109.4 . . ?
C15 C14 H14B 109.4 . . ?
C13 C14 H14B 109.4 . . ?
H14A C14 H14B 108.0 . . ?
C14 C15 H15A 109.5 . . ?
C14 C15 H15B 109.5 . . ?
H15A C15 H15B 109.5 . . ?
C14 C15 H15C 109.5 . . ?
H15A C15 H15C 109.5 . . ?
H15B C15 H15C 109.5 . . ?
C17 C16 N26 116.7(5) . . ?
C17 C16 H16A 108.1 . . ?
N26 C16 H16A 108.1 . . ?
C17 C16 H16B 108.1 . . ?
N26 C16 H16B 108.1 . . ?
H16A C16 H16B 107.3 . . ?
C18 C17 C16 110.2(5) . . ?
C18 C17 H17A 109.6 . . ?
C16 C17 H17A 109.6 . . ?
C18 C17 H17B 109.6 . . ?
C16 C17 H17B 109.6 . . ?
H17A C17 H17B 108.1 . . ?
C17 C18 H18A 109.5 . . ?
C17 C18 H18B 109.5 . . ?
H18A C18 H18B 109.5 . . ?
C17 C18 H18C 109.5 . . ?
H18A C18 H18C 109.5 . . ?
H18B C18 H18C 109.5 . . ?
C20 C19 N26 116.4(5) . . ?
C20 C19 H19A 108.2 . . ?
N26 C19 H19A 108.2 . . ?
C20 C19 H19B 108.2 . . ?
N26 C19 H19B 108.2 . . ?
H19A C19 H19B 107.3 . . ?
C21 C20 C19 110.7(5) . . ?
C21 C20 H20A 109.5 . . ?
C19 C20 H20A 109.5 . . ?
C21 C20 H20B 109.5 . . ?
C19 C20 H20B 109.5 . . ?
H20A C20 H20B 108.1 . . ?
C20 C21 H21A 109.5 . . ?
C20 C21 H21B 109.5 . . ?
H21A C21 H21B 109.5 . . ?
C20 C21 H21C 109.5 . . ?
H21A C21 H21C 109.5 . . ?
H21B C21 H21C 109.5 . . ?
C23 C22 N26 116.2(5) . . ?
C23 C22 H22A 108.2 . . ?
N26 C22 H22A 108.2 . . ?
C23 C22 H22B 108.2 . . ?
N26 C22 H22B 108.2 . . ?
H22A C22 H22B 107.4 . . ?
C24 C23 C22 112.0(6) . . ?
C24 C23 H23A 109.2 . . ?
C22 C23 H23A 109.2 . . ?
C24 C23 H23B 109.2 . . ?
C22 C23 H23B 109.2 . . ?
H23A C23 H23B 107.9 . . ?
C23 C24 H24A 109.5 . . ?
C23 C24 H24B 109.5 . . ?
H24A C24 H24B 109.5 . . ?
C23 C24 H24C 109.5 . . ?
H24A C24 H24C 109.5 . . ?
H24B C24 H24C 109.5 . . ?

loop_
_geom_bond_atom_site_label_1
_geom_bond_atom_site_label_2
_geom_bond_distance
_geom_bond_site_symmetry_2
_geom_bond_publ_flag
Cu1 N4 1.946(5) . ?
Cu1 N13 1.990(4) 1_655 ?
Cu1 N7 2.029(4) . ?
Cu1 N1 2.032(5) . ?
Cu1 N22 2.348(4) . ?
Cu2 N22 1.957(4) . ?
Cu2 N10 1.961(4) . ?
Cu2 N19 2.001(4) . ?
Cu2 N7 2.002(4) . ?
Cu3 N16 1.944(5) . ?
Cu3 N1 1.992(4) 1_455 ?
Cu3 N13 2.002(4) . ?
Cu3 N19 2.041(4) . ?
Cu3 N10 2.334(5) . ?
N1 N2 1.196(6) . ?
N1 Cu3 1.993(4) 1_655 ?
N2 N3 1.136(7) . ?
N4 N5 1.176(7) . ?
N5 N6 1.154(7) . ?
N7 N8 1.227(6) . ?
N8 N9 1.128(6) . ?
N10 N11 1.195(6) . ?
N11 N12 1.133(7) . ?
N13 N14 1.201(6) . ?
N13 Cu1 1.990(4) 1_455 ?
N14 N15 1.139(7) . ?
N16 N17 1.180(7) . ?
N17 N18 1.159(7) . ?
N19 N20 1.214(6) . ?
N20 N21 1.143(6) . ?
N22 N23 1.198(6) . ?
N23 N24 1.142(7) . ?
N25 C10 1.512(7) . ?
N25 C7 1.513(7) . ?
N25 C1 1.520(7) . ?
N25 C4 1.536(7) . ?
N26 C19 1.512(6) . ?
N26 C16 1.519(7) . ?
N26 C13 1.520(7) . ?
N26 C22 1.540(7) . ?
C1 C2 1.501(8) . ?
C1 H1A 0.9700 . ?
C1 H1B 0.9700 . ?
C2 C3 1.517(8) . ?
C2 H2A 0.9700 . ?
C2 H2B 0.9700 . ?
C3 H3A 0.9600 . ?
C3 H3B 0.9600 . ?
C3 H3C 0.9600 . ?
C4 C5 1.505(8) . ?
C4 H4A 0.9700 . ?
C4 H4B 0.9700 . ?
C5 C6 1.517(9) . ?
C5 H5A 0.9700 . ?
C5 H5B 0.9700 . ?
C6 H6A 0.9600 . ?
C6 H6B 0.9600 . ?
C6 H6C 0.9600 . ?
C7 C8 1.515(8) . ?
C7 H7A 0.9700 . ?
C7 H7B 0.9700 . ?
C8 C9 1.513(9) . ?
C8 H8A 0.9700 . ?
C8 H8B 0.9700 . ?
C9 H9A 0.9600 . ?
C9 H9B 0.9600 . ?
C9 H9C 0.9600 . ?
C10 C11 1.518(8) . ?
C10 H10A 0.9700 . ?
C10 H10B 0.9700 . ?
C11 C12 1.515(9) . ?
C11 H11A 0.9700 . ?
C11 H11B 0.9700 . ?
C12 H12A 0.9600 . ?
C12 H12B 0.9600 . ?
C12 H12C 0.9600 . ?
C13 C14 1.513(8) . ?
C13 H13A 0.9700 . ?
C13 H13B 0.9700 . ?
C14 C15 1.492(9) . ?
C14 H14A 0.9700 . ?
C14 H14B 0.9700 . ?
C15 H15A 0.9600 . ?
C15 H15B 0.9600 . ?
C15 H15C 0.9600 . ?
C16 C17 1.518(8) . ?
C16 H16A 0.9700 . ?
C16 H16B 0.9700 . ?
C17 C18 1.512(9) . ?
C17 H17A 0.9700 . ?
C17 H17B 0.9700 . ?
C18 H18A 0.9600 . ?
C18 H18B 0.9600 . ?
C18 H18C 0.9600 . ?
C19 C20 1.502(8) . ?
C19 H19A 0.9700 . ?
C19 H19B 0.9700 . ?
C20 C21 1.501(8) . ?
C20 H20A 0.9700 . ?
C20 H20B 0.9700 . ?
C21 H21A 0.9600 . ?
C21 H21B 0.9600 . ?
C21 H21C 0.9600 . ?
C22 C23 1.514(8) . ?
C22 H22A 0.9700 . ?
C22 H22B 0.9700 . ?
C23 C24 1.481(10) . ?
C23 H23A 0.9700 . ?
C23 H23B 0.9700 . ?
C24 H24A 0.9600 . ?
C24 H24B 0.9600 . ?
C24 H24C 0.9600 . ?
